data_7001406
loop_
_publ_author_name
'K\"ohn, Randolf D.'
'Tom\'as Laudo, Lorena'
'Pan, Zhida'
'Speiser, Fredy'
'Kociok-K\"ohn, Gabriele'

_publ_section_title
;
 Triangular tricopper(i) clusters supported by donor-substituted
 triazacyclohexanes
;
_journal_issue 23
_journal_name_full 'Dalton Transactions'
_journal_page_first 4556
_journal_page_last 4568
_journal_paper_doi 10.1039/b819268e
_journal_year 2009
_chemical_formula_moiety 'C30 H63 Cl3 Cu3 N3 S3'
_chemical_formula_sum 'C30 H63 Cl3 Cu3 N3 S3'
_chemical_formula_weight 858.98
_chemical_name_systematic
;
?
;
_space_group_IT_number 14
_symmetry_cell_setting monoclinic
_symmetry_space_group_name_Hall '-P 2yn'
_symmetry_space_group_name_H-M 'P 1 21/n 1'
_atom_sites_solution_hydrogens geom
_atom_sites_solution_primary direct
_atom_sites_solution_secondary difmap
_audit_creation_method SHELXL-97
_cell_angle_alpha 90.00
_cell_angle_beta 102.4270(10)
_cell_angle_gamma 90.00
_cell_formula_units_Z 4
_cell_length_a 22.3040(3)
_cell_length_b 7.12300(10)
_cell_length_c 25.6510(5)
_cell_measurement_reflns_used 42631
_cell_measurement_temperature 150(2)
_cell_measurement_theta_max 25.028
_cell_measurement_theta_min 2.910
_cell_volume 3979.73(11)
_computing_cell_refinement 'HKL Scalepack (Otwinski & Minor, 1997)'
_computing_data_collection 'Collect (Nonius BV, 1997-2000)'
_computing_data_reduction
;
DENZO-SCALEPACK Z. Otwinowski and W. Minor, "
Processing of X-ray Diffraction Data Collected in Oscillation Mode ",
Methods in Enzymology, Volume 276: Macromolecular Crystallography,
part A, p.307-326, 1997,C.W. Carter, Jr. & R. M. Sweet, Eds., Academic Press.
;
_computing_molecular_graphics 'ORTEP3 for Windows - Farrugia, L. J. J. Appl. Crystallogr. 1997, 30, 565'
_computing_publication_material
;
'WinGX publication routines, Farrugia,
L. J., J. Appl. Crystallogr., 1999, 32, 837-838
;
_computing_structure_refinement
;
SHELXL97 -Program for Crystal Structure Analysis (Release 97-2).
Sheldrick, G.M., Instit\"ut f\"ur Anorganische Chemie der Universit\"at,
Tammanstrasse 4, D-3400 G\"ottingen, Germany, 1998
;
_computing_structure_solution
;
SIR97- Altomare A., Burla M.C., Camalli M., Cascarano G.L., Giacovazzo C. ,
Guagliardi A., Moliterni A.G.G., Polidori G.,Spagna R.
(1999) J. Appl. Cryst. 32, 115-119
;
_diffrn_ambient_temperature 150(2)
_diffrn_measured_fraction_theta_full 0.985
_diffrn_measured_fraction_theta_max 0.985
_diffrn_measurement_device_type 'Nonius Kappa CCD'
_diffrn_measurement_method '241 1.3 degree images with \w scans'
_diffrn_radiation_monochromator graphite
_diffrn_radiation_source 'fine-focus sealed tube'
_diffrn_radiation_type MoK\a
_diffrn_radiation_wavelength 0.71073
_diffrn_reflns_av_R_equivalents 0.0664
_diffrn_reflns_av_sigmaI/netI 0.0423
_diffrn_reflns_limit_h_max 25
_diffrn_reflns_limit_h_min -26
_diffrn_reflns_limit_k_max 8
_diffrn_reflns_limit_k_min -8
_diffrn_reflns_limit_l_max 30
_diffrn_reflns_limit_l_min -30
_diffrn_reflns_number 38731
_diffrn_reflns_theta_full 25.00
_diffrn_reflns_theta_max 25.00
_diffrn_reflns_theta_min 3.01
_diffrn_standards_decay_% 0
_diffrn_standards_number 0
_exptl_absorpt_coefficient_mu 1.971
_exptl_absorpt_correction_T_max 0.8582
_exptl_absorpt_correction_T_min 0.7180
_exptl_absorpt_correction_type multi-scan
_exptl_absorpt_process_details
;
multi-scan from symmetry-related measurements
Sortav (Blessing 1995)
;
_exptl_crystal_colour 'pale green'
_exptl_crystal_density_diffrn 1.434
_exptl_crystal_density_method 'not measured'
_exptl_crystal_description prism
_exptl_crystal_F_000 1800
_exptl_crystal_size_max 0.18
_exptl_crystal_size_mid 0.13
_exptl_crystal_size_min 0.08
_refine_diff_density_max 0.858
_refine_diff_density_min -0.657
_refine_diff_density_rms 0.080
_refine_ls_extinction_method none
_refine_ls_goodness_of_fit_ref 1.026
_refine_ls_hydrogen_treatment constr
_refine_ls_matrix_type full
_refine_ls_number_parameters 379
_refine_ls_number_reflns 6925
_refine_ls_number_restraints 0
_refine_ls_restrained_S_all 1.026
_refine_ls_R_factor_all 0.0723
_refine_ls_R_factor_gt 0.0506
_refine_ls_shift/su_max 0.000
_refine_ls_shift/su_mean 0.000
_refine_ls_structure_factor_coef Fsqd
_refine_ls_weighting_details 'calc w=1/[\s^2^(Fo^2^)+(0.0473P)^2^+9.6714P] where P=(Fo^2^+2Fc^2^)/3'
_refine_ls_weighting_scheme calc
_refine_ls_wR_factor_gt 0.1159
_refine_ls_wR_factor_ref 0.1284
_reflns_number_gt 5227
_reflns_number_total 6925
_reflns_threshold_expression >2sigma(I)
_cod_data_source_file b819268e.txt
_cod_data_source_block k04rdk2
_cod_database_code 7001406

loop_
_symmetry_equiv_pos_as_xyz
'x, y, z'
'-x+1/2, y+1/2, -z+1/2'
'-x, -y, -z'
'x-1/2, -y-1/2, z-1/2'

loop_
_atom_site_label
_atom_site_type_symbol
_atom_site_fract_x
_atom_site_fract_y
_atom_site_fract_z
_atom_site_U_iso_or_equiv
_atom_site_adp_type
_atom_site_occupancy
_atom_site_symmetry_multiplicity
_atom_site_calc_flag
_atom_site_refinement_flags
_atom_site_disorder_assembly
_atom_site_disorder_group
Cu1 Cu 0.30791(3) 0.04333(8) 0.14579(3) 0.05061(18) Uani 1 1 d . . .
Cu2 Cu 0.16635(3) 0.03864(8) 0.11886(2) 0.04654(17) Uani 1 1 d . . .
Cu3 Cu 0.23712(3) 0.09857(9) 0.03649(2) 0.05191(18) Uani 1 1 d . . .
Cl1 Cl 0.23986(5) -0.10440(15) 0.18607(4) 0.0414(3) Uani 1 1 d . . .
Cl2 Cl 0.14661(5) -0.06131(16) 0.03341(4) 0.0451(3) Uani 1 1 d . . .
Cl3 Cl 0.33116(6) -0.04082(19) 0.06624(6) 0.0584(3) Uani 1 1 d . . .
S1 S 0.40483(6) 0.0881(2) 0.20528(6) 0.0617(4) Uani 1 1 d . . .
S2 S 0.08395(6) 0.0564(2) 0.16385(5) 0.0536(3) Uani 1 1 d . . .
S3 S 0.22650(7) 0.1983(3) -0.05411(6) 0.0733(5) Uani 1 1 d . . .
C1 C 0.2928(2) 0.4447(6) 0.10324(19) 0.0486(12) Uani 1 1 d . . .
H1A H 0.2923 0.5817 0.1097 0.058 Uiso 1 1 calc R . .
H1B H 0.3311 0.4138 0.0916 0.058 Uiso 1 1 calc R . .
N1 N 0.29138(18) 0.3441(5) 0.15276(15) 0.0447(9) Uani 1 1 d . . .
C11 C 0.3420(2) 0.4150(8) 0.1964(2) 0.0586(14) Uani 1 1 d . . .
H11A H 0.3427 0.5539 0.1949 0.070 Uiso 1 1 calc R . .
H11B H 0.3334 0.3784 0.2312 0.070 Uiso 1 1 calc R . .
C12 C 0.4024(3) 0.3431(8) 0.1927(2) 0.0638(15) Uani 1 1 d . . .
H12A H 0.4347 0.4065 0.2194 0.077 Uiso 1 1 calc R . .
H12B H 0.4101 0.3687 0.1568 0.077 Uiso 1 1 calc R . .
C13 C 0.4647(3) 0.0144(8) 0.1711(3) 0.0682(16) Uani 1 1 d . . .
H13 H 0.4515 0.0496 0.1326 0.082 Uiso 1 1 calc R . .
C14 C 0.5256(3) 0.1070(10) 0.1932(3) 0.0808(19) Uani 1 1 d . . .
H14A H 0.5556 0.0606 0.1728 0.097 Uiso 1 1 calc R . .
H14B H 0.5209 0.2437 0.1866 0.097 Uiso 1 1 calc R . .
C15 C 0.5522(3) 0.0774(12) 0.2515(3) 0.101(3) Uani 1 1 d . . .
H15A H 0.5571 -0.0588 0.2589 0.121 Uiso 1 1 calc R . .
H15B H 0.5236 0.1279 0.2726 0.121 Uiso 1 1 calc R . .
C16 C 0.6149(4) 0.1747(14) 0.2690(4) 0.130(3) Uani 1 1 d . . .
H16A H 0.6311 0.1524 0.3071 0.194 Uiso 1 1 calc R . .
H16B H 0.6101 0.3100 0.2624 0.194 Uiso 1 1 calc R . .
H16C H 0.6436 0.1237 0.2485 0.194 Uiso 1 1 calc R . .
C17 C 0.4657(3) -0.2034(9) 0.1751(3) 0.086(2) Uani 1 1 d . . .
H17A H 0.4786 -0.2382 0.2132 0.104 Uiso 1 1 calc R . .
H17B H 0.4232 -0.2496 0.1623 0.104 Uiso 1 1 calc R . .
C18 C 0.5062(4) -0.3046(12) 0.1449(4) 0.107(3) Uani 1 1 d . . .
H18A H 0.5471 -0.2439 0.1525 0.129 Uiso 1 1 calc R . .
H18B H 0.5117 -0.4354 0.1581 0.129 Uiso 1 1 calc R . .
C19 C 0.4826(4) -0.3083(17) 0.0868(5) 0.140(4) Uani 1 1 d . . .
H19A H 0.5116 -0.3759 0.0698 0.210 Uiso 1 1 calc R . .
H19B H 0.4778 -0.1794 0.0732 0.210 Uiso 1 1 calc R . .
H19C H 0.4427 -0.3719 0.0787 0.210 Uiso 1 1 calc R . .
C2 C 0.2346(2) 0.3871(6) 0.17040(19) 0.0475(11) Uani 1 1 d . . .
H2A H 0.2339 0.5221 0.1794 0.057 Uiso 1 1 calc R . .
H2B H 0.2334 0.3140 0.2030 0.057 Uiso 1 1 calc R . .
N2 N 0.18053(18) 0.3414(5) 0.12856(15) 0.0441(9) Uani 1 1 d . . .
C21 C 0.1245(3) 0.4115(8) 0.1462(2) 0.0629(15) Uani 1 1 d . . .
H21A H 0.0899 0.4190 0.1148 0.076 Uiso 1 1 calc R . .
H21B H 0.1326 0.5399 0.1608 0.076 Uiso 1 1 calc R . .
C22 C 0.1059(3) 0.2888(8) 0.1878(2) 0.0626(14) Uani 1 1 d . . .
H22A H 0.0711 0.3483 0.1998 0.075 Uiso 1 1 calc R . .
H22B H 0.1407 0.2798 0.2191 0.075 Uiso 1 1 calc R . .
C23 C 0.0072(3) 0.1099(9) 0.1225(2) 0.0656(15) Uani 1 1 d . . .
H23 H 0.0093 0.2378 0.1069 0.079 Uiso 1 1 calc R . .
C24 C -0.0052(3) -0.0248(9) 0.0778(3) 0.0703(16) Uani 1 1 d . . .
H24A H 0.0296 -0.0199 0.0596 0.084 Uiso 1 1 calc R . .
H24B H -0.0422 0.0181 0.0520 0.084 Uiso 1 1 calc R . .
C25 C -0.0149(4) -0.2258(9) 0.0915(3) 0.086(2) Uani 1 1 d . . .
H25A H -0.0513 -0.2349 0.1076 0.103 Uiso 1 1 calc R . .
H25B H 0.0213 -0.2706 0.1181 0.103 Uiso 1 1 calc R . .
C26 C -0.0241(4) -0.3481(13) 0.0428(3) 0.109(3) Uani 1 1 d . . .
H26A H -0.0297 -0.4786 0.0529 0.164 Uiso 1 1 calc R . .
H26B H 0.0120 -0.3394 0.0268 0.164 Uiso 1 1 calc R . .
H26C H -0.0605 -0.3062 0.0169 0.164 Uiso 1 1 calc R . .
C27 C -0.0428(3) 0.1157(10) 0.1560(3) 0.0769(18) Uani 1 1 d . . .
H27A H -0.0497 -0.0138 0.1675 0.092 Uiso 1 1 calc R . .
H27B H -0.0271 0.1906 0.1886 0.092 Uiso 1 1 calc R . .
C28 C -0.1038(3) 0.1968(12) 0.1278(3) 0.092(2) Uani 1 1 d . . .
H28A H -0.0977 0.3289 0.1181 0.111 Uiso 1 1 calc R . .
H28B H -0.1189 0.1262 0.0943 0.111 Uiso 1 1 calc R . .
C29 C -0.1518(3) 0.1904(12) 0.1610(4) 0.109(3) Uani 1 1 d . . .
H29A H -0.1903 0.2436 0.1406 0.163 Uiso 1 1 calc R . .
H29B H -0.1378 0.2635 0.1937 0.163 Uiso 1 1 calc R . .
H29C H -0.1586 0.0598 0.1703 0.163 Uiso 1 1 calc R . .
C3 C 0.1842(3) 0.4452(7) 0.0798(2) 0.0523(12) Uani 1 1 d . . .
H3A H 0.1476 0.4173 0.0515 0.063 Uiso 1 1 calc R . .
H3B H 0.1848 0.5818 0.0871 0.063 Uiso 1 1 calc R . .
N3 N 0.23986(19) 0.3929(5) 0.06131(16) 0.0472(9) Uani 1 1 d . . .
C31 C 0.2441(3) 0.5067(8) 0.0133(2) 0.0655(16) Uani 1 1 d . . .
H31A H 0.2293 0.6354 0.0180 0.079 Uiso 1 1 calc R . .
H31B H 0.2877 0.5158 0.0110 0.079 Uiso 1 1 calc R . .
C32 C 0.2080(3) 0.4287(10) -0.0379(3) 0.082(2) Uani 1 1 d . . .
H32A H 0.2135 0.5130 -0.0672 0.098 Uiso 1 1 calc R . .
H32B H 0.1640 0.4317 -0.0366 0.098 Uiso 1 1 calc R . .
C33 C 0.3050(3) 0.1963(10) -0.0633(3) 0.0796(19) Uani 1 1 d . . .
H33 H 0.3312 0.2391 -0.0286 0.096 Uiso 1 1 calc R . .
C34 C 0.3242(4) -0.0050(11) -0.0712(3) 0.100(3) Uani 1 1 d . . .
H34A H 0.3056 -0.0451 -0.1081 0.120 Uiso 1 1 calc R . .
H34B H 0.3083 -0.0883 -0.0464 0.120 Uiso 1 1 calc R . .
C35 C 0.3949(5) -0.0275(15) -0.0615(5) 0.132(4) Uani 1 1 d . . .
H35A H 0.4108 0.0474 -0.0881 0.159 Uiso 1 1 calc R . .
H35B H 0.4141 0.0205 -0.0255 0.159 Uiso 1 1 calc R . .
C36 C 0.4111(7) -0.2209(14) -0.0655(5) 0.176(5) Uani 1 1 d . . .
H36A H 0.4559 -0.2326 -0.0591 0.264 Uiso 1 1 calc R . .
H36B H 0.3928 -0.2676 -0.1013 0.264 Uiso 1 1 calc R . .
H36C H 0.3957 -0.2946 -0.0389 0.264 Uiso 1 1 calc R . .
C37 C 0.3171(4) 0.3314(13) -0.1053(3) 0.104(3) Uani 1 1 d . . .
H37A H 0.3058 0.4591 -0.0956 0.124 Uiso 1 1 calc R . .
H37B H 0.3617 0.3317 -0.1040 0.124 Uiso 1 1 calc R . .
C38 C 0.2848(5) 0.2940(15) -0.1605(3) 0.119(3) Uani 1 1 d . . .
H38A H 0.2401 0.2902 -0.1620 0.143 Uiso 1 1 calc R . .
H38B H 0.2972 0.1687 -0.1712 0.143 Uiso 1 1 calc R . .
C39 C 0.2975(6) 0.4404(19) -0.2010(5) 0.179(6) Uani 1 1 d . . .
H39A H 0.2748 0.4065 -0.2368 0.268 Uiso 1 1 calc R . .
H39B H 0.3415 0.4433 -0.2004 0.268 Uiso 1 1 calc R . .
H39C H 0.2842 0.5645 -0.1914 0.268 Uiso 1 1 calc R . .

loop_
_atom_site_aniso_label
_atom_site_aniso_U_11
_atom_site_aniso_U_22
_atom_site_aniso_U_33
_atom_site_aniso_U_23
_atom_site_aniso_U_13
_atom_site_aniso_U_12
Cu1 0.0502(4) 0.0398(3) 0.0642(4) 0.0044(3) 0.0177(3) -0.0040(3)
Cu2 0.0582(4) 0.0377(3) 0.0425(3) -0.0019(2) 0.0081(3) -0.0031(3)
Cu3 0.0577(4) 0.0487(4) 0.0518(4) -0.0056(3) 0.0172(3) -0.0100(3)
Cl1 0.0488(6) 0.0332(5) 0.0425(6) 0.0039(4) 0.0105(5) -0.0024(5)
Cl2 0.0471(6) 0.0468(7) 0.0405(6) -0.0028(5) 0.0073(5) -0.0050(5)
Cl3 0.0580(8) 0.0552(8) 0.0664(8) -0.0026(6) 0.0229(6) 0.0035(6)
S1 0.0477(8) 0.0760(10) 0.0606(9) 0.0146(7) 0.0103(6) -0.0050(7)
S2 0.0475(7) 0.0686(9) 0.0441(7) 0.0053(6) 0.0086(5) 0.0001(6)
S3 0.0697(10) 0.1081(13) 0.0446(8) -0.0020(8) 0.0178(7) -0.0136(9)
C1 0.066(3) 0.032(2) 0.049(3) 0.000(2) 0.013(2) -0.012(2)
N1 0.057(2) 0.032(2) 0.043(2) -0.0015(16) 0.0074(18) -0.0116(17)
C11 0.061(3) 0.060(3) 0.052(3) -0.005(3) 0.005(3) -0.021(3)
C12 0.066(4) 0.063(4) 0.062(3) -0.007(3) 0.012(3) -0.021(3)
C13 0.050(3) 0.069(4) 0.090(4) 0.010(3) 0.023(3) -0.006(3)
C14 0.063(4) 0.074(4) 0.108(5) 0.007(4) 0.025(4) -0.012(3)
C15 0.072(5) 0.109(6) 0.111(6) 0.030(5) -0.002(4) -0.015(4)
C16 0.087(6) 0.131(8) 0.164(9) -0.001(7) 0.012(6) -0.039(5)
C17 0.065(4) 0.060(4) 0.137(6) 0.000(4) 0.029(4) -0.002(3)
C18 0.086(5) 0.076(5) 0.168(9) 0.005(5) 0.046(6) 0.000(4)
C19 0.100(7) 0.184(11) 0.144(9) -0.040(8) 0.046(7) 0.008(7)
C2 0.066(3) 0.028(2) 0.048(3) -0.009(2) 0.013(2) -0.005(2)
N2 0.052(2) 0.034(2) 0.047(2) 0.0019(17) 0.0116(18) 0.0029(17)
C21 0.068(4) 0.049(3) 0.074(4) 0.000(3) 0.022(3) 0.016(3)
C22 0.059(3) 0.067(4) 0.066(4) -0.012(3) 0.022(3) 0.005(3)
C23 0.070(4) 0.064(4) 0.062(4) 0.002(3) 0.011(3) -0.002(3)
C24 0.070(4) 0.078(4) 0.068(4) 0.002(3) 0.027(3) 0.010(3)
C25 0.103(5) 0.071(4) 0.082(5) -0.008(4) 0.018(4) 0.022(4)
C26 0.096(6) 0.110(6) 0.113(6) -0.028(5) 0.002(5) 0.003(5)
C27 0.074(4) 0.083(4) 0.079(4) -0.011(3) 0.028(3) 0.016(3)
C28 0.065(4) 0.111(6) 0.098(5) -0.001(5) 0.012(4) -0.002(4)
C29 0.073(5) 0.104(6) 0.143(7) -0.030(5) 0.007(5) 0.008(4)
C3 0.065(3) 0.031(2) 0.060(3) 0.009(2) 0.011(3) 0.005(2)
N3 0.061(3) 0.035(2) 0.046(2) 0.0085(17) 0.0132(19) -0.0032(18)
C31 0.093(4) 0.050(3) 0.053(3) 0.019(3) 0.013(3) -0.006(3)
C32 0.083(4) 0.097(5) 0.066(4) 0.034(4) 0.017(3) 0.008(4)
C33 0.088(5) 0.086(5) 0.076(4) 0.000(4) 0.040(4) -0.023(4)
C34 0.140(7) 0.090(5) 0.088(5) 0.002(4) 0.064(5) -0.007(5)
C35 0.149(9) 0.119(8) 0.156(9) -0.003(7) 0.092(8) 0.003(7)
C36 0.276(16) 0.085(7) 0.199(12) -0.006(7) 0.122(12) -0.007(8)
C37 0.098(6) 0.114(6) 0.103(6) 0.025(5) 0.031(5) -0.014(5)
C38 0.130(7) 0.156(9) 0.073(5) 0.022(5) 0.025(5) -0.029(6)
C39 0.169(11) 0.231(14) 0.156(10) 0.097(10) 0.078(9) 0.014(10)

loop_
_atom_type_symbol
_atom_type_description
_atom_type_scat_dispersion_real
_atom_type_scat_dispersion_imag
_atom_type_scat_source
C C 0.0033 0.0016 'International Tables Vol C Tables 4.2.6.8 and 6.1.1.4'
H H 0.0000 0.0000 'International Tables Vol C Tables 4.2.6.8 and 6.1.1.4'
N N 0.0061 0.0033 'International Tables Vol C Tables 4.2.6.8 and 6.1.1.4'
Cl Cl 0.1484 0.1585 'International Tables Vol C Tables 4.2.6.8 and 6.1.1.4'
S S 0.1246 0.1234 'International Tables Vol C Tables 4.2.6.8 and 6.1.1.4'
Cu Cu 0.3201 1.2651 'International Tables Vol C Tables 4.2.6.8 and 6.1.1.4'

loop_
_geom_angle_atom_site_label_1
_geom_angle_atom_site_label_2
_geom_angle_atom_site_label_3
_geom_angle
_geom_angle_site_symmetry_1
_geom_angle_site_symmetry_3
_geom_angle_publ_flag
N1 Cu1 Cl1 106.01(11) . . ?
N1 Cu1 Cl3 113.80(11) . . ?
Cl1 Cu1 Cl3 125.86(5) . . ?
N1 Cu1 S1 87.84(11) . . ?
Cl1 Cu1 S1 111.94(5) . . ?
Cl3 Cu1 S1 104.91(6) . . ?
N1 Cu1 Cu3 83.18(10) . . ?
Cl1 Cu1 Cu3 102.83(4) . . ?
Cl3 Cu1 Cu3 50.37(4) . . ?
S1 Cu1 Cu3 145.23(4) . . ?
N2 Cu2 Cl2 114.52(11) . . ?
N2 Cu2 Cl1 106.52(11) . . ?
Cl2 Cu2 Cl1 122.51(5) . . ?
N2 Cu2 S2 90.02(11) . . ?
Cl2 Cu2 S2 118.64(5) . . ?
Cl1 Cu2 S2 99.09(5) . . ?
N2 Cu2 Cu3 81.43(10) . . ?
Cl2 Cu2 Cu3 50.78(3) . . ?
Cl1 Cu2 Cu3 101.19(4) . . ?
S2 Cu2 Cu3 159.51(4) . . ?
N3 Cu3 Cl3 110.55(12) . . ?
N3 Cu3 Cl2 116.94(12) . . ?
Cl3 Cu3 Cl2 121.89(5) . . ?
N3 Cu3 S3 89.37(11) . . ?
Cl3 Cu3 S3 110.08(6) . . ?
Cl2 Cu3 S3 102.15(5) . . ?
N3 Cu3 Cu2 85.15(10) . . ?
Cl3 Cu3 Cu2 107.02(4) . . ?
Cl2 Cu3 Cu2 49.34(3) . . ?
S3 Cu3 Cu2 142.02(5) . . ?
N3 Cu3 Cu1 82.81(11) . . ?
Cl3 Cu3 Cu1 50.16(4) . . ?
Cl2 Cu3 Cu1 104.71(4) . . ?
S3 Cu3 Cu1 152.71(5) . . ?
Cu2 Cu3 Cu1 63.49(2) . . ?
Cu1 Cl1 Cu2 83.92(4) . . ?
Cu2 Cl2 Cu3 79.88(4) . . ?
Cu1 Cl3 Cu3 79.48(5) . . ?
C13 S1 C12 101.3(3) . . ?
C13 S1 Cu1 108.1(2) . . ?
C12 S1 Cu1 91.81(19) . . ?
C22 S2 C23 99.0(3) . . ?
C22 S2 Cu2 91.87(18) . . ?
C23 S2 Cu2 116.74(19) . . ?
C32 S3 C33 108.6(3) . . ?
C32 S3 Cu3 91.5(2) . . ?
C33 S3 Cu3 103.1(2) . . ?
N3 C1 N1 110.5(4) . . ?
N3 C1 H1A 109.6 . . ?
N1 C1 H1A 109.6 . . ?
N3 C1 H1B 109.6 . . ?
N1 C1 H1B 109.6 . . ?
H1A C1 H1B 108.1 . . ?
C1 N1 C2 110.3(4) . . ?
C1 N1 C11 109.3(4) . . ?
C2 N1 C11 105.2(4) . . ?
C1 N1 Cu1 111.9(3) . . ?
C2 N1 Cu1 113.7(3) . . ?
C11 N1 Cu1 106.2(3) . . ?
C12 C11 N1 113.1(5) . . ?
C12 C11 H11A 109.0 . . ?
N1 C11 H11A 109.0 . . ?
C12 C11 H11B 109.0 . . ?
N1 C11 H11B 109.0 . . ?
H11A C11 H11B 107.8 . . ?
C11 C12 S1 109.1(4) . . ?
C11 C12 H12A 109.9 . . ?
S1 C12 H12A 109.9 . . ?
C11 C12 H12B 109.9 . . ?
S1 C12 H12B 109.9 . . ?
H12A C12 H12B 108.3 . . ?
C14 C13 C17 114.5(5) . . ?
C14 C13 S1 112.8(5) . . ?
C17 C13 S1 104.9(4) . . ?
C14 C13 H13 108.1 . . ?
C17 C13 H13 108.1 . . ?
S1 C13 H13 108.1 . . ?
C15 C14 C13 116.3(6) . . ?
C15 C14 H14A 108.2 . . ?
C13 C14 H14A 108.2 . . ?
C15 C14 H14B 108.2 . . ?
C13 C14 H14B 108.2 . . ?
H14A C14 H14B 107.4 . . ?
C14 C15 C16 111.5(7) . . ?
C14 C15 H15A 109.3 . . ?
C16 C15 H15A 109.3 . . ?
C14 C15 H15B 109.3 . . ?
C16 C15 H15B 109.3 . . ?
H15A C15 H15B 108.0 . . ?
C15 C16 H16A 109.5 . . ?
C15 C16 H16B 109.5 . . ?
H16A C16 H16B 109.5 . . ?
C15 C16 H16C 109.5 . . ?
H16A C16 H16C 109.5 . . ?
H16B C16 H16C 109.5 . . ?
C18 C17 C13 116.7(6) . . ?
C18 C17 H17A 108.1 . . ?
C13 C17 H17A 108.1 . . ?
C18 C17 H17B 108.1 . . ?
C13 C17 H17B 108.1 . . ?
H17A C17 H17B 107.3 . . ?
C19 C18 C17 114.2(8) . . ?
C19 C18 H18A 108.7 . . ?
C17 C18 H18A 108.7 . . ?
C19 C18 H18B 108.7 . . ?
C17 C18 H18B 108.7 . . ?
H18A C18 H18B 107.6 . . ?
C18 C19 H19A 109.5 . . ?
C18 C19 H19B 109.5 . . ?
H19A C19 H19B 109.5 . . ?
C18 C19 H19C 109.5 . . ?
H19A C19 H19C 109.5 . . ?
H19B C19 H19C 109.5 . . ?
N1 C2 N2 110.9(4) . . ?
N1 C2 H2A 109.5 . . ?
N2 C2 H2A 109.5 . . ?
N1 C2 H2B 109.5 . . ?
N2 C2 H2B 109.5 . . ?
H2A C2 H2B 108.0 . . ?
C2 N2 C3 108.8(4) . . ?
C2 N2 C21 108.1(4) . . ?
C3 N2 C21 107.0(4) . . ?
C2 N2 Cu2 112.2(3) . . ?
C3 N2 Cu2 115.6(3) . . ?
C21 N2 Cu2 104.6(3) . . ?
N2 C21 C22 113.2(4) . . ?
N2 C21 H21A 108.9 . . ?
C22 C21 H21A 108.9 . . ?
N2 C21 H21B 108.9 . . ?
C22 C21 H21B 108.9 . . ?
H21A C21 H21B 107.7 . . ?
C21 C22 S2 112.9(4) . . ?
C21 C22 H22A 109.0 . . ?
S2 C22 H22A 109.0 . . ?
C21 C22 H22B 109.0 . . ?
S2 C22 H22B 109.0 . . ?
H22A C22 H22B 107.8 . . ?
C24 C23 C27 114.3(5) . . ?
C24 C23 S2 107.9(4) . . ?
C27 C23 S2 112.0(4) . . ?
C24 C23 H23 107.4 . . ?
C27 C23 H23 107.4 . . ?
S2 C23 H23 107.4 . . ?
C23 C24 C25 116.9(5) . . ?
C23 C24 H24A 108.1 . . ?
C25 C24 H24A 108.1 . . ?
C23 C24 H24B 108.1 . . ?
C25 C24 H24B 108.1 . . ?
H24A C24 H24B 107.3 . . ?
C24 C25 C26 111.2(6) . . ?
C24 C25 H25A 109.4 . . ?
C26 C25 H25A 109.4 . . ?
C24 C25 H25B 109.4 . . ?
C26 C25 H25B 109.4 . . ?
H25A C25 H25B 108.0 . . ?
C25 C26 H26A 109.5 . . ?
C25 C26 H26B 109.5 . . ?
H26A C26 H26B 109.5 . . ?
C25 C26 H26C 109.5 . . ?
H26A C26 H26C 109.5 . . ?
H26B C26 H26C 109.5 . . ?
C28 C27 C23 115.2(6) . . ?
C28 C27 H27A 108.5 . . ?
C23 C27 H27A 108.5 . . ?
C28 C27 H27B 108.5 . . ?
C23 C27 H27B 108.5 . . ?
H27A C27 H27B 107.5 . . ?
C29 C28 C27 113.2(6) . . ?
C29 C28 H28A 108.9 . . ?
C27 C28 H28A 108.9 . . ?
C29 C28 H28B 108.9 . . ?
C27 C28 H28B 108.9 . . ?
H28A C28 H28B 107.7 . . ?
C28 C29 H29A 109.5 . . ?
C28 C29 H29B 109.5 . . ?
H29A C29 H29B 109.5 . . ?
C28 C29 H29C 109.5 . . ?
H29A C29 H29C 109.5 . . ?
H29B C29 H29C 109.5 . . ?
N3 C3 N2 110.7(4) . . ?
N3 C3 H3A 109.5 . . ?
N2 C3 H3A 109.5 . . ?
N3 C3 H3B 109.5 . . ?
N2 C3 H3B 109.5 . . ?
H3A C3 H3B 108.1 . . ?
C1 N3 C3 107.6(4) . . ?
C1 N3 C31 106.6(4) . . ?
C3 N3 C31 109.6(4) . . ?
C1 N3 Cu3 115.0(3) . . ?
C3 N3 Cu3 111.4(3) . . ?
C31 N3 Cu3 106.5(3) . . ?
C32 C31 N3 114.0(5) . . ?
C32 C31 H31A 108.8 . . ?
N3 C31 H31A 108.8 . . ?
C32 C31 H31B 108.8 . . ?
N3 C31 H31B 108.8 . . ?
H31A C31 H31B 107.7 . . ?
C31 C32 S3 116.5(5) . . ?
C31 C32 H32A 108.2 . . ?
S3 C32 H32A 108.2 . . ?
C31 C32 H32B 108.2 . . ?
S3 C32 H32B 108.2 . . ?
H32A C32 H32B 107.3 . . ?
C37 C33 C34 113.9(6) . . ?
C37 C33 S3 114.3(6) . . ?
C34 C33 S3 109.4(5) . . ?
C37 C33 H33 106.2 . . ?
C34 C33 H33 106.2 . . ?
S3 C33 H33 106.2 . . ?
C33 C34 C35 112.4(7) . . ?
C33 C34 H34A 109.1 . . ?
C35 C34 H34A 109.1 . . ?
C33 C34 H34B 109.1 . . ?
C35 C34 H34B 109.1 . . ?
H34A C34 H34B 107.9 . . ?
C36 C35 C34 110.5(10) . . ?
C36 C35 H35A 109.5 . . ?
C34 C35 H35A 109.5 . . ?
C36 C35 H35B 109.5 . . ?
C34 C35 H35B 109.5 . . ?
H35A C35 H35B 108.1 . . ?
C35 C36 H36A 109.5 . . ?
C35 C36 H36B 109.5 . . ?
H36A C36 H36B 109.5 . . ?
C35 C36 H36C 109.5 . . ?
H36A C36 H36C 109.5 . . ?
H36B C36 H36C 109.5 . . ?
C38 C37 C33 116.6(7) . . ?
C38 C37 H37A 108.1 . . ?
C33 C37 H37A 108.1 . . ?
C38 C37 H37B 108.1 . . ?
C33 C37 H37B 108.1 . . ?
H37A C37 H37B 107.3 . . ?
C37 C38 C39 113.9(9) . . ?
C37 C38 H38A 108.8 . . ?
C39 C38 H38A 108.8 . . ?
C37 C38 H38B 108.8 . . ?
C39 C38 H38B 108.8 . . ?
H38A C38 H38B 107.7 . . ?
C38 C39 H39A 109.5 . . ?
C38 C39 H39B 109.5 . . ?
H39A C39 H39B 109.5 . . ?
C38 C39 H39C 109.5 . . ?
H39A C39 H39C 109.5 . . ?
H39B C39 H39C 109.5 . . ?

loop_
_geom_bond_atom_site_label_1
_geom_bond_atom_site_label_2
_geom_bond_distance
_geom_bond_site_symmetry_2
_geom_bond_publ_flag
Cu1 N1 2.188(4) . ?
Cu1 Cl1 2.2702(12) . ?
Cu1 Cl3 2.2907(15) . ?
Cu1 S1 2.3839(15) . ?
Cu1 Cu3 2.9331(9) . ?
Cu2 N2 2.186(4) . ?
Cu2 Cl2 2.2561(13) . ?
Cu2 Cl1 2.3413(13) . ?
Cu2 S2 2.3745(14) . ?
Cu2 Cu3 2.9279(8) . ?
Cu3 N3 2.188(4) . ?
Cu3 Cl3 2.2976(15) . ?
Cu3 Cl2 2.3043(13) . ?
Cu3 S3 2.3925(16) . ?
S1 C13 1.826(6) . ?
S1 C12 1.843(6) . ?
S2 C22 1.798(6) . ?
S2 C23 1.850(6) . ?
S3 C32 1.764(7) . ?
S3 C33 1.816(7) . ?
C1 N3 1.463(6) . ?
C1 N1 1.464(6) . ?
C1 H1A 0.9900 . ?
C1 H1B 0.9900 . ?
N1 C2 1.466(6) . ?
N1 C11 1.495(6) . ?
C11 C12 1.463(8) . ?
C11 H11A 0.9900 . ?
C11 H11B 0.9900 . ?
C12 H12A 0.9900 . ?
C12 H12B 0.9900 . ?
C13 C14 1.505(8) . ?
C13 C17 1.555(9) . ?
C13 H13 1.0000 . ?
C14 C15 1.502(10) . ?
C14 H14A 0.9900 . ?
C14 H14B 0.9900 . ?
C15 C16 1.539(10) . ?
C15 H15A 0.9900 . ?
C15 H15B 0.9900 . ?
C16 H16A 0.9800 . ?
C16 H16B 0.9800 . ?
C16 H16C 0.9800 . ?
C17 C18 1.494(10) . ?
C17 H17A 0.9900 . ?
C17 H17B 0.9900 . ?
C18 C19 1.470(12) . ?
C18 H18A 0.9900 . ?
C18 H18B 0.9900 . ?
C19 H19A 0.9800 . ?
C19 H19B 0.9800 . ?
C19 H19C 0.9800 . ?
C2 N2 1.468(6) . ?
C2 H2A 0.9900 . ?
C2 H2B 0.9900 . ?
N2 C3 1.470(6) . ?
N2 C21 1.504(6) . ?
C21 C22 1.505(8) . ?
C21 H21A 0.9900 . ?
C21 H21B 0.9900 . ?
C22 H22A 0.9900 . ?
C22 H22B 0.9900 . ?
C23 C24 1.473(8) . ?
C23 C27 1.548(8) . ?
C23 H23 1.0000 . ?
C24 C25 1.500(9) . ?
C24 H24A 0.9900 . ?
C24 H24B 0.9900 . ?
C25 C26 1.500(10) . ?
C25 H25A 0.9900 . ?
C25 H25B 0.9900 . ?
C26 H26A 0.9800 . ?
C26 H26B 0.9800 . ?
C26 H26C 0.9800 . ?
C27 C28 1.512(9) . ?
C27 H27A 0.9900 . ?
C27 H27B 0.9900 . ?
C28 C29 1.505(10) . ?
C28 H28A 0.9900 . ?
C28 H28B 0.9900 . ?
C29 H29A 0.9800 . ?
C29 H29B 0.9800 . ?
C29 H29C 0.9800 . ?
C3 N3 1.469(6) . ?
C3 H3A 0.9900 . ?
C3 H3B 0.9900 . ?
N3 C31 1.494(6) . ?
C31 C32 1.492(9) . ?
C31 H31A 0.9900 . ?
C31 H31B 0.9900 . ?
C32 H32A 0.9900 . ?
C32 H32B 0.9900 . ?
C33 C37 1.512(9) . ?
C33 C34 1.523(10) . ?
C33 H33 1.0000 . ?
C34 C35 1.551(13) . ?
C34 H34A 0.9900 . ?
C34 H34B 0.9900 . ?
C35 C36 1.433(12) . ?
C35 H35A 0.9900 . ?
C35 H35B 0.9900 . ?
C36 H36A 0.9800 . ?
C36 H36B 0.9800 . ?
C36 H36C 0.9800 . ?
C37 C38 1.469(11) . ?
C37 H37A 0.9900 . ?
C37 H37B 0.9900 . ?
C38 C39 1.539(12) . ?
C38 H38A 0.9900 . ?
C38 H38B 0.9900 . ?
C39 H39A 0.9800 . ?
C39 H39B 0.9800 . ?
C39 H39C 0.9800 . ?
